data_7231272
loop_
_publ_author_name
'Rashchenko, Sergey V.'
'Shatskiy, Anton F.'
'Arefiev, Anton V.'
'Seryotkin, Yurii V.'
'Litasov, Konstantin D.'

_publ_section_title
;
 Na4Ca(CO3)3: a novel carbonate analog of borate optical materials
;
_journal_issue 35
_journal_name_full CrystEngComm
_journal_page_first 5228
_journal_paper_doi 10.1039/C8CE00745D
_journal_volume 20
_journal_year 2018
_chemical_formula_sum 'C3 Ca Na4 O9'
_chemical_formula_weight 312.1
_space_group_IT_number 230
_space_group_name_Hall '-I 4bd 2c 3'
_space_group_name_H-M_alt 'I a -3 d'
_symmetry_cell_setting cubic
_symmetry_Int_Tables_number 230
_symmetry_space_group_name_Hall '-I 4bd 2c 3'
_symmetry_space_group_name_H-M 'I a -3 d'
_audit_creation_method 'Jana2006 Version : 29/01/2018'
_audit_update_record
;
2018-04-28 deposited with the CCDC.
2018-06-29 downloaded from the CCDC.
;
_cell_angle_alpha 90
_cell_angle_beta 90
_cell_angle_gamma 90
_cell_formula_units_Z 16
_cell_length_a 14.5770(5)
_cell_length_b 14.5770(5)
_cell_length_c 14.5770(5)
_cell_measurement_reflns_used 9688
_cell_measurement_temperature 293
_cell_measurement_theta_max 29.19
_cell_measurement_theta_min 3.38
_cell_volume 3097.45(18)
_computing_cell_refinement 'CrysAlisPro 1.171.38.46 (Rigaku OD, 2015)'
_computing_data_collection 'CrysAlisPro 1.171.38.46 (Rigaku OD, 2015)'
_computing_data_reduction 'CrysAlisPro 1.171.38.46 (Rigaku OD, 2015)'
_diffrn_ambient_temperature 293
_diffrn_detector 'image plate'
_diffrn_measured_fraction_theta_full 1
_diffrn_measured_fraction_theta_max 1
_diffrn_measurement_device 'fixed-chi diffractometer'
_diffrn_measurement_device_type 'STOE IPDS-2T'
_diffrn_measurement_method '\w scans'
_diffrn_radiation_monochromator graphite
_diffrn_radiation_probe x-ray
_diffrn_radiation_source 'X-ray tube'
_diffrn_radiation_type 'Mo K\a'
_diffrn_radiation_wavelength 0.71073
_diffrn_reflns_av_R_equivalents 0.0976
_diffrn_reflns_av_unetI/netI 0.0045
_diffrn_reflns_limit_h_max 19
_diffrn_reflns_limit_h_min -20
_diffrn_reflns_limit_k_max 20
_diffrn_reflns_limit_k_min -20
_diffrn_reflns_limit_l_max 20
_diffrn_reflns_limit_l_min -20
_diffrn_reflns_number 53530
_diffrn_reflns_theta_full 29.26
_diffrn_reflns_theta_max 29.26
_diffrn_reflns_theta_min 3.42
_diffrn_source 'sealed X-ray tube'
_exptl_absorpt_coefficient_mu 1.075
_exptl_absorpt_correction_T_max 1
_exptl_absorpt_correction_T_min 0.791
_exptl_absorpt_correction_type multi-scan
_exptl_absorpt_process_details
;
CrysAlisPro 1.171.38.46 (Rigaku Oxford Diffraction, 2015)
Empirical absorption correction using spherical harmonics,
 implemented in SCALE3 ABSPACK scaling algorithm.
;
_exptl_crystal_colour colourless
_exptl_crystal_density_diffrn 2.6768
_exptl_crystal_description irregular
_exptl_crystal_F_000 2464
_exptl_crystal_size_max 0.15
_exptl_crystal_size_mid 0.10
_exptl_crystal_size_min 0.10
_refine_diff_density_max 0.50
_refine_diff_density_min -0.64
_refine_ls_extinction_coef 500(400)
_refine_ls_extinction_method 'B-C type 1 Gaussian isotropic (Becker & Coppens, 1974)'
_refine_ls_goodness_of_fit_gt 2.87
_refine_ls_goodness_of_fit_ref 2.54
_refine_ls_number_constraints 9
_refine_ls_number_parameters 31
_refine_ls_number_reflns 354
_refine_ls_number_restraints 0
_refine_ls_R_factor_all 0.0671
_refine_ls_R_factor_gt 0.0462
_refine_ls_shift/su_max 0.0001
_refine_ls_shift/su_mean 0.0000
_refine_ls_structure_factor_coef Fsqd
_refine_ls_weighting_details w=1/(\s^2^(I)+0.0004I^2^)
_refine_ls_weighting_scheme sigma
_refine_ls_wR_factor_gt 0.0927
_refine_ls_wR_factor_ref 0.0965
_reflns_number_gt 265
_reflns_number_total 354
_reflns_threshold_expression I>3\s(I)
_cod_data_source_file c8ce00745d2.cif
_cod_data_source_block I
_cod_depositor_comments
;
The following automatic conversions were performed:

'_diffrn_radiation_probe' value 'X-ray' changed to 'x-ray' according
to
/home/data/users/saulius/crontab/automatic-downloads/rss-feeds/RSC/lib/dictionaries/cif_core.dic
dictionary named 'cif_core.dic' version 2.4.2 from 2011-04-26.

Automatic conversion script
Id: cif_fix_values 4973 2017-02-22 13:04:09Z antanas 

 Adding full bibliography for 7231272.cif.
;
_cod_original_sg_symbol_Hall '-I 4bd;2ab;3'
_cod_original_formula_sum 'C3 Ca1 Na4 O9'
_cod_database_code 7231272

loop_
_space_group_symop_id
_space_group_symop_operation_xyz
1 x,y,z
2 -x,-y+1/2,z
3 -x,y+1/2,-z+1/2
4 x,-y,-z+1/2
5 z,x,y
6 z,-x,-y+1/2
7 -z,-x+1/2,y
8 -z,x+1/2,-y+1/2
9 y,z,x
10 -y,z+1/2,-x+1/2
11 y,-z,-x+1/2
12 -y,-z+1/2,x
13 y+1/4,x+3/4,-z+3/4
14 -y+1/4,-x+1/4,-z+1/4
15 y+1/4,-x+1/4,z+3/4
16 -y+1/4,x+3/4,z+1/4
17 x+1/4,z+3/4,-y+3/4
18 -x+1/4,z+3/4,y+1/4
19 -x+1/4,-z+1/4,-y+1/4
20 x+1/4,-z+1/4,y+3/4
21 z+1/4,y+3/4,-x+3/4
22 z+1/4,-y+1/4,x+3/4
23 -z+1/4,y+3/4,x+1/4
24 -z+1/4,-y+1/4,-x+1/4
25 -x,-y,-z
26 x,y+1/2,-z
27 x,-y+1/2,z+1/2
28 -x,y,z+1/2
29 -z,-x,-y
30 -z,x,y+1/2
31 z,x+1/2,-y
32 z,-x+1/2,y+1/2
33 -y,-z,-x
34 y,-z+1/2,x+1/2
35 -y,z,x+1/2
36 y,z+1/2,-x
37 -y+1/4,-x+3/4,z+3/4
38 y+1/4,x+1/4,z+1/4
39 -y+1/4,x+1/4,-z+3/4
40 y+1/4,-x+3/4,-z+1/4
41 -x+1/4,-z+3/4,y+3/4
42 x+1/4,-z+3/4,-y+1/4
43 x+1/4,z+1/4,y+1/4
44 -x+1/4,z+1/4,-y+3/4
45 -z+1/4,-y+3/4,x+3/4
46 -z+1/4,y+1/4,-x+3/4
47 z+1/4,-y+3/4,-x+1/4
48 z+1/4,y+1/4,x+1/4
49 x+1/2,y+1/2,z+1/2
50 -x+1/2,-y,z+1/2
51 -x+1/2,y,-z
52 x+1/2,-y+1/2,-z
53 z+1/2,x+1/2,y+1/2
54 z+1/2,-x+1/2,-y
55 -z+1/2,-x,y+1/2
56 -z+1/2,x,-y
57 y+1/2,z+1/2,x+1/2
58 -y+1/2,z,-x
59 y+1/2,-z+1/2,-x
60 -y+1/2,-z,x+1/2
61 y+3/4,x+1/4,-z+1/4
62 -y+3/4,-x+3/4,-z+3/4
63 y+3/4,-x+3/4,z+1/4
64 -y+3/4,x+1/4,z+3/4
65 x+3/4,z+1/4,-y+1/4
66 -x+3/4,z+1/4,y+3/4
67 -x+3/4,-z+3/4,-y+3/4
68 x+3/4,-z+3/4,y+1/4
69 z+3/4,y+1/4,-x+1/4
70 z+3/4,-y+3/4,x+1/4
71 -z+3/4,y+1/4,x+3/4
72 -z+3/4,-y+3/4,-x+3/4
73 -x+1/2,-y+1/2,-z+1/2
74 x+1/2,y,-z+1/2
75 x+1/2,-y,z
76 -x+1/2,y+1/2,z
77 -z+1/2,-x+1/2,-y+1/2
78 -z+1/2,x+1/2,y
79 z+1/2,x,-y+1/2
80 z+1/2,-x,y
81 -y+1/2,-z+1/2,-x+1/2
82 y+1/2,-z,x
83 -y+1/2,z+1/2,x
84 y+1/2,z,-x+1/2
85 -y+3/4,-x+1/4,z+1/4
86 y+3/4,x+3/4,z+3/4
87 -y+3/4,x+3/4,-z+1/4
88 y+3/4,-x+1/4,-z+3/4
89 -x+3/4,-z+1/4,y+1/4
90 x+3/4,-z+1/4,-y+3/4
91 x+3/4,z+3/4,y+3/4
92 -x+3/4,z+3/4,-y+1/4
93 -z+3/4,-y+1/4,x+1/4
94 -z+3/4,y+3/4,-x+1/4
95 z+3/4,-y+1/4,-x+3/4
96 z+3/4,y+3/4,x+3/4

loop_
_atom_site_label
_atom_site_type_symbol
_atom_site_fract_x
_atom_site_fract_y
_atom_site_fract_z
_atom_site_adp_type
_atom_site_U_iso_or_equiv
_atom_site_site_symmetry_multiplicity
_atom_site_occupancy
_atom_site_calc_flag
Ca1 Ca 0 0 0 Uani 0.0459(3) 16 0.517(7) d
Na1 Na 0 0 0 Uani 0.0459(3) 16 0.483(7) d
Ca2 Ca 0.25 -0.00302(7) 0 Uani 0.0312(4) 48 0.1609 d
Na2 Na 0.25 -0.00302(7) 0 Uani 0.0312(4) 48 0.8391 d
Na3 Na 0.125 0.125 0.125 Uani 0.0228(3) 16 1 d
O1 O 0.11436(11) 0.11915(9) -0.02977(10) Uani 0.0431(6) 96 1 d
O2 O 0.07584(9) 0.125 -0.17416(9) Uani 0.0531(8) 48 1 d
C1 C 0.13620(12) 0.125 -0.11380(12) Uani 0.0126(5) 48 1 d

loop_
_atom_site_aniso_label
_atom_site_aniso_type_symbol
_atom_site_aniso_U_11
_atom_site_aniso_U_22
_atom_site_aniso_U_33
_atom_site_aniso_U_12
_atom_site_aniso_U_13
_atom_site_aniso_U_23
Ca1 Ca 0.0459(6) 0.0459(6) 0.0459(6) -0.0162(3) -0.0162(3) -0.0162(3)
Na1 Na 0.0459(6) 0.0459(6) 0.0459(6) -0.0162(3) -0.0162(3) -0.0162(3)
Ca2 Ca 0.0286(6) 0.0424(7) 0.0225(6) 0 0.0008(4) 0
Na2 Na 0.0286(6) 0.0424(7) 0.0225(6) 0 0.0008(4) 0
Na3 Na 0.0228(5) 0.0228(5) 0.0228(5) -0.0017(4) -0.0017(4) -0.0017(4)
O1 O 0.0769(13) 0.0356(9) 0.0168(8) 0.0059(7) 0.0172(7) 0.0018(6)
O2 O 0.0477(11) 0.0640(16) 0.0477(11) -0.0008(9) -0.0311(12) 0.0008(9)
C1 C 0.0125(7) 0.0127(11) 0.0125(7) 0.0005(5) 0.0005(8) -0.0005(5)

loop_
_atom_type_symbol
_atom_type_scat_dispersion_real
_atom_type_scat_dispersion_imag
_atom_type_scat_source
C 0.0033 0.0016 'International Tables Vol C tables 4.2.6.8 and 6.1.1.1'
Ca 0.2262 0.3064 'International Tables Vol C tables 4.2.6.8 and 6.1.1.1'
Na 0.0362 0.0249 'International Tables Vol C tables 4.2.6.8 and 6.1.1.1'
O 0.0106 0.0060 'International Tables Vol C tables 4.2.6.8 and 6.1.1.1'

loop_
_geom_angle_atom_site_label_1
_geom_angle_atom_site_label_2
_geom_angle_atom_site_label_3
_geom_angle_site_symmetry_1
_geom_angle_site_symmetry_3
_geom_angle
O1 Ca1 O1 . 5_555 76.29(5)
O1 Ca1 O1 . 9_555 76.29(5)
O1 Ca1 O1 . 25_555 180.0(5)
O1 Ca1 O1 . 29_555 103.71(5)
O1 Ca1 O1 . 33_555 103.71(5)
O1 Ca1 O1 5_555 9_555 76.29(5)
O1 Ca1 O1 5_555 25_555 103.71(5)
O1 Ca1 O1 5_555 29_555 180.0(5)
O1 Ca1 O1 5_555 33_555 103.71(5)
O1 Ca1 O1 9_555 25_555 103.71(5)
O1 Ca1 O1 9_555 29_555 103.71(5)
O1 Ca1 O1 9_555 33_555 180.0(5)
O1 Ca1 O1 25_555 29_555 76.29(5)
O1 Ca1 O1 25_555 33_555 76.29(5)
O1 Ca1 O1 29_555 33_555 76.29(5)
O1 Na1 O1 . 5_555 76.29(5)
O1 Na1 O1 . 9_555 76.29(5)
O1 Na1 O1 . 25_555 180.0(5)
O1 Na1 O1 . 29_555 103.71(5)
O1 Na1 O1 . 33_555 103.71(5)
O1 Na1 O1 5_555 9_555 76.29(5)
O1 Na1 O1 5_555 25_555 103.71(5)
O1 Na1 O1 5_555 29_555 180.0(5)
O1 Na1 O1 5_555 33_555 103.71(5)
O1 Na1 O1 9_555 25_555 103.71(5)
O1 Na1 O1 9_555 29_555 103.71(5)
O1 Na1 O1 9_555 33_555 180.0(5)
O1 Na1 O1 25_555 29_555 76.29(5)
O1 Na1 O1 25_555 33_555 76.29(5)
O1 Na1 O1 29_555 33_555 76.29(5)
O1 Ca2 O1 . 51_555 97.32(5)
O1 Ca2 O1 . 9_555 70.09(5)
O1 Ca2 O1 . 58_555 122.79(5)
O1 Ca2 O2 . 29_555 80.26(5)
O1 Ca2 O2 . 80_555 139.30(4)
O1 Ca2 O1 51_555 9_555 122.79(5)
O1 Ca2 O1 51_555 58_555 70.09(5)
O1 Ca2 O2 51_555 29_555 139.30(4)
O1 Ca2 O2 51_555 80_555 80.26(5)
O1 Ca2 O1 9_555 58_555 162.50(6)
O1 Ca2 O2 9_555 29_555 94.84(5)
O1 Ca2 O2 9_555 80_555 77.29(4)
O1 Ca2 O2 58_555 29_555 77.29(4)
O1 Ca2 O2 58_555 80_555 94.84(5)
O2 Ca2 O2 29_555 80_555 127.05(6)
O1 Na2 O1 . 51_555 97.32(5)
O1 Na2 O1 . 9_555 70.09(5)
O1 Na2 O1 . 58_555 122.79(5)
O1 Na2 O2 . 29_555 80.26(5)
O1 Na2 O2 . 80_555 139.30(4)
O1 Na2 O1 51_555 9_555 122.79(5)
O1 Na2 O1 51_555 58_555 70.09(5)
O1 Na2 O2 51_555 29_555 139.30(4)
O1 Na2 O2 51_555 80_555 80.26(5)
O1 Na2 O1 9_555 58_555 162.50(6)
O1 Na2 O2 9_555 29_555 94.84(5)
O1 Na2 O2 9_555 80_555 77.29(4)
O1 Na2 O2 58_555 29_555 77.29(4)
O1 Na2 O2 58_555 80_555 94.84(5)
O2 Na2 O2 29_555 80_555 127.05(6)
O1 Na3 O1 . 5_555 83.77(5)
O1 Na3 O1 . 9_555 83.77(5)
O1 Na3 O1 . 14_555 177.50(5)
O1 Na3 O1 . 19_555 94.58(5)
O1 Na3 O1 . 24_555 97.94(6)
O1 Na3 O1 5_555 9_555 83.77(5)
O1 Na3 O1 5_555 14_555 94.58(5)
O1 Na3 O1 5_555 19_555 97.94(6)
O1 Na3 O1 5_555 24_555 177.50(5)
O1 Na3 O1 9_555 14_555 97.94(6)
O1 Na3 O1 9_555 19_555 177.50(5)
O1 Na3 O1 9_555 24_555 94.58(5)
O1 Na3 O1 14_555 19_555 83.77(5)
O1 Na3 O1 14_555 24_555 83.77(5)
O1 Na3 O1 19_555 24_555 83.77(5)

loop_
_geom_bond_atom_site_label_1
_geom_bond_atom_site_label_2
_geom_bond_site_symmetry_2
_geom_bond_distance
Ca1 O1 . 2.4462(15)
Ca1 O1 5_555 2.4462(15)
Ca1 O1 9_555 2.4462(15)
Ca1 O1 25_555 2.4462(15)
Ca1 O1 29_555 2.4462(15)
Ca1 O1 33_555 2.4462(15)
Na1 O1 . 2.4462(15)
Na1 O1 5_555 2.4462(15)
Na1 O1 9_555 2.4462(15)
Na1 O1 25_555 2.4462(15)
Na1 O1 29_555 2.4462(15)
Na1 O1 33_555 2.4462(15)
Ca2 O1 . 2.6963(16)
Ca2 O1 51_555 2.6963(16)
Ca2 O1 9_555 2.5630(15)
Ca2 O1 58_555 2.5630(15)
Ca2 O2 29_555 2.3809(10)
Ca2 O2 80_555 2.3809(10)
Na2 O1 . 2.6963(16)
Na2 O1 51_555 2.6963(16)
Na2 O1 9_555 2.5630(15)
Na2 O1 58_555 2.5630(15)
Na2 O2 29_555 2.3809(10)
Na2 O2 80_555 2.3809(10)
Na3 O1 . 2.2630(15)
Na3 O1 5_555 2.2630(15)
Na3 O1 9_555 2.2630(15)
Na3 O1 14_555 2.2630(15)
Na3 O1 19_555 2.2630(15)
Na3 O1 24_555 2.2630(15)
